data_7200925
loop_
_publ_author_name
'Horiuchi, Sachio'
'Kumai, Reiji'
'Tokura, Yoshinori'

_publ_section_title
;
 Proton-displacive ferroelectricity in neutral cocrystals of anilic
 acids with phenazine
;
_journal_issue 25
_journal_name_full 'Journal of Materials Chemistry'
_journal_page_first 4421
_journal_paper_doi 10.1039/b900987f
_journal_volume 19
_journal_year 2009
_chemical_formula_moiety 'C18 H10 I2 N2 O4 '
_chemical_formula_sum 'C18 H10 I2 N2 O4'
_chemical_formula_weight 572.10
_space_group_IT_number 14
_symmetry_cell_setting monoclinic
_symmetry_Int_Tables_number 14
_symmetry_space_group_name_Hall '-P 2ybc'
_symmetry_space_group_name_H-M 'P 1 21/c 1'
_cell_angle_alpha 90.0000
_cell_angle_beta 106.939(6)
_cell_angle_gamma 90.0000
_cell_formula_units_Z 2
_cell_length_a 12.300(4)
_cell_length_b 4.9829(13)
_cell_length_c 15.271(5)
_cell_measurement_reflns_used 3351
_cell_measurement_temperature 293.1
_cell_measurement_theta_max 27.5
_cell_measurement_theta_min 3.3
_cell_volume 895.3(5)
_computing_cell_refinement CrystalClear
_computing_data_collection CrystalClear
_computing_data_reduction CrystalStructure
_computing_publication_material 'CrystalStructure 3.8'
_computing_structure_refinement CRYSTALS
_computing_structure_solution SIR92
_diffrn_detector_area_resol_mean 7.31
_diffrn_measured_fraction_theta_full 0.990
_diffrn_measured_fraction_theta_max 0.990
_diffrn_measurement_device_type 'Rigaku Mercury'
_diffrn_measurement_method \w
_diffrn_radiation_type 'Mo K\a'
_diffrn_radiation_wavelength 0.71070
_diffrn_reflns_av_R_equivalents 0.038
_diffrn_reflns_limit_h_max 13
_diffrn_reflns_limit_h_min -15
_diffrn_reflns_limit_k_max 6
_diffrn_reflns_limit_k_min -5
_diffrn_reflns_limit_l_max 19
_diffrn_reflns_limit_l_min -18
_diffrn_reflns_number 8545
_diffrn_reflns_theta_full 27.47
_diffrn_reflns_theta_max 27.47
_exptl_absorpt_coefficient_mu 3.540
_exptl_absorpt_correction_T_max 0.838
_exptl_absorpt_correction_T_min 0.606
_exptl_absorpt_correction_type numerical
_exptl_absorpt_process_details
;
Higashi, T. (1999). Program for Absorption Correction.
Rigaku Corporation, Tokyo, Japan.
;
_exptl_crystal_colour red
_exptl_crystal_density_diffrn 2.122
_exptl_crystal_density_method 'not measured'
_exptl_crystal_description needle
_exptl_crystal_F_000 540.00
_exptl_crystal_size_max 0.21
_exptl_crystal_size_mid 0.10
_exptl_crystal_size_min 0.05
_refine_diff_density_max 0.56
_refine_diff_density_min -0.61
_refine_ls_extinction_coef 10(3)
_refine_ls_extinction_method 'Larson (1970) Crystallographic Computing eq. 22'
_refine_ls_goodness_of_fit_ref 1.815
_refine_ls_hydrogen_treatment mixed
_refine_ls_number_parameters 127
_refine_ls_number_reflns 1503
_refine_ls_R_factor_gt 0.0324
_refine_ls_shift/su_max 0.0025
_refine_ls_structure_factor_coef F
_refine_ls_weighting_details 'w = 1/\s^2^(Fo)'
_refine_ls_weighting_scheme sigma
_refine_ls_wR_factor_ref 0.0203
_reflns_number_gt 1503
_reflns_number_total 2037
_reflns_threshold_expression F^2^>2.0\s(F^2^)
_cod_data_source_file b900987f.txt
_cod_data_source_block '_Phz-H2ia(beta-form)'
_cod_original_cell_volume 895.3(4)
_cod_original_formula_sum 'C18 H10 I2 N2 O4 '
_cod_database_code 7200925

loop_
_symmetry_equiv_pos_site_id
_symmetry_equiv_pos_as_xyz
1 +X,+Y,+Z
2 -X,1/2+Y,1/2-Z
3 -X,-Y,-Z
4 +X,1/2-Y,1/2+Z

loop_
_atom_site_label
_atom_site_type_symbol
_atom_site_fract_x
_atom_site_fract_y
_atom_site_fract_z
_atom_site_U_iso_or_equiv
_atom_site_adp_type
_atom_site_occupancy
_atom_site_symmetry_multiplicity
_atom_site_calc_flag
_atom_site_refinement_flags
_atom_site_disorder_assembly
_atom_site_disorder_group
I(1) I 0.56837(2) 0.01891(5) 0.67682(2) 0.03944(9) Uani 1.00 1 d . . .
O(1) O 0.3366(2) 0.3095(5) 0.5734(2) 0.0444(9) Uani 1.00 1 d . . .
O(2) O 0.2868(2) 0.6633(5) 0.4350(2) 0.0579(10) Uani 1.00 1 d . . .
N(1) N 0.1172(2) 0.4497(6) 0.5209(2) 0.0321(9) Uani 1.00 1 d . . .
C(1) C 0.5254(3) 0.2999(6) 0.5723(2) 0.0258(10) Uani 1.00 1 d . . .
C(2) C 0.4183(3) 0.3924(6) 0.5402(2) 0.0278(10) Uani 1.00 1 d . . .
C(3) C 0.3862(3) 0.5972(6) 0.4633(2) 0.0313(11) Uani 1.00 1 d . . .
C(4) C 0.0421(3) 0.3098(6) 0.4553(2) 0.0300(11) Uani 1.00 1 d . . .
C(5) C 0.0802(4) 0.1055(7) 0.4060(3) 0.0433(14) Uani 1.00 1 d . . .
C(6) C 0.0051(4) -0.0343(9) 0.3412(3) 0.0533(15) Uani 1.00 1 d . . .
C(7) C -0.1129(4) 0.0134(10) 0.3202(2) 0.0572(14) Uani 1.00 1 d . . .
C(8) C -0.1533(4) 0.2045(8) 0.3657(3) 0.0465(14) Uani 1.00 1 d . . .
C(9) C -0.0771(3) 0.3611(7) 0.4344(2) 0.0315(11) Uani 1.00 1 d . . .
H(1) H 0.273(5) 0.384(10) 0.549(4) 0.11(2) Uiso 1.00 1 d . . .
H(2) H 0.1593 0.0697 0.4201 0.056 Uiso 1.00 1 c R . .
H(3) H 0.0317 -0.1683 0.3082 0.067 Uiso 1.00 1 c R . .
H(4) H -0.1642 -0.0905 0.2742 0.067 Uiso 1.00 1 c R . .
H(5) H -0.2328 0.2352 0.3519 0.054 Uiso 1.00 1 c R . .

loop_
_atom_site_aniso_label
_atom_site_aniso_U_11
_atom_site_aniso_U_22
_atom_site_aniso_U_33
_atom_site_aniso_U_12
_atom_site_aniso_U_13
_atom_site_aniso_U_23
I(1) 0.0471(2) 0.03623(18) 0.03339(17) 0.00703(16) 0.00932(12) 0.00568(16)
O(1) 0.024(2) 0.0590(18) 0.053(2) 0.0047(15) 0.0170(17) 0.0185(15)
O(2) 0.0234(19) 0.0757(19) 0.077(2) 0.0184(15) 0.0180(18) 0.0333(17)
N(1) 0.0203(18) 0.0399(19) 0.0381(18) 0.0053(14) 0.0117(15) 0.0091(16)
C(1) 0.020(2) 0.0243(17) 0.035(2) 0.0014(15) 0.0105(18) 0.0000(16)
C(2) 0.020(2) 0.0319(18) 0.034(2) -0.0008(15) 0.0125(19) 0.0010(16)
C(3) 0.025(2) 0.032(2) 0.036(2) 0.0068(16) 0.007(2) 0.0015(16)
C(4) 0.030(2) 0.031(2) 0.032(2) 0.0046(17) 0.014(2) 0.0112(18)
C(5) 0.048(3) 0.041(2) 0.050(2) 0.012(2) 0.029(2) 0.010(2)
C(6) 0.085(4) 0.041(2) 0.042(2) 0.005(2) 0.031(2) 0.002(2)
C(7) 0.079(3) 0.053(2) 0.037(2) -0.015(2) 0.012(2) -0.002(2)
C(8) 0.035(3) 0.055(2) 0.045(2) -0.003(2) 0.005(2) 0.009(2)
C(9) 0.028(2) 0.036(2) 0.031(2) -0.0018(17) 0.010(2) 0.0079(18)

loop_
_atom_type_symbol
_atom_type_description
_atom_type_scat_dispersion_real
_atom_type_scat_dispersion_imag
_atom_type_scat_source
C C 0.003 0.002
;
International Tables for Crystallography
(1992, Vol. C, Tables 4.2.6.8 and 6.1.1.4)
;
H H 0.000 0.000
;
International Tables for Crystallography
(1992, Vol. C, Table 6.1.1.4)
;
I I -0.474 1.812
;
International Tables for Crystallography
(1992, Vol. C, Tables 4.2.6.8 and 6.1.1.4)
;
N N 0.006 0.003
;
International Tables for Crystallography
(1992, Vol. C, Tables 4.2.6.8 and 6.1.1.4)
;
O O 0.011 0.006
;
International Tables for Crystallography
(1992, Vol. C, Tables 4.2.6.8 and 6.1.1.4)
;

loop_
_geom_angle_atom_site_label_1
_geom_angle_atom_site_label_2
_geom_angle_atom_site_label_3
_geom_angle
_geom_angle_publ_flag
_geom_angle_site_symmetry_1
_geom_angle_site_symmetry_2
_geom_angle_site_symmetry_3
C(4) N(1) C(9) 118.1(3) yes . . 3_566
I(1) C(1) C(2) 120.9(3) yes . . .
I(1) C(1) C(3) 118.6(2) yes . . 3_666
C(2) C(1) C(3) 120.4(3) yes . . 3_666
O(1) C(2) C(1) 121.9(3) yes . . .
O(1) C(2) C(3) 116.9(3) yes . . .
C(1) C(2) C(3) 121.2(3) yes . . .
O(2) C(3) C(1) 123.9(3) yes . . 3_666
O(2) C(3) C(2) 117.7(4) yes . . .
C(1) C(3) C(2) 118.4(3) yes 3_666 . .
N(1) C(4) C(5) 120.3(3) yes . . .
N(1) C(4) C(9) 120.7(3) yes . . .
C(5) C(4) C(9) 118.9(3) yes . . .
C(4) C(5) C(6) 120.1(4) yes . . .
C(5) C(6) C(7) 121.5(4) yes . . .
C(6) C(7) C(8) 120.6(4) yes . . .
C(7) C(8) C(9) 120.2(4) yes . . .
N(1) C(9) C(4) 121.2(3) yes 3_566 . .
N(1) C(9) C(8) 120.1(3) yes 3_566 . .
C(4) C(9) C(8) 118.7(3) yes . . .
C(2) O(1) H(1) 114(4) no . . .
C(4) C(5) H(2) 119.2 no . . .
C(6) C(5) H(2) 120.7 no . . .
C(5) C(6) H(3) 119.3 no . . .
C(7) C(6) H(3) 119.2 no . . .
C(6) C(7) H(4) 119.5 no . . .
C(8) C(7) H(4) 119.9 no . . .
C(7) C(8) H(5) 120.4 no . . .
C(9) C(8) H(5) 119.4 no . . .

loop_
_geom_bond_atom_site_label_1
_geom_bond_atom_site_label_2
_geom_bond_distance
_geom_bond_publ_flag
_geom_bond_site_symmetry_1
_geom_bond_site_symmetry_2
I(1) C(1) 2.073(3) yes . .
O(1) C(2) 1.317(5) yes . .
O(2) C(3) 1.217(4) yes . .
N(1) C(4) 1.343(4) yes . .
N(1) C(9) 1.339(5) yes . 3_566
C(1) C(2) 1.346(5) yes . .
C(1) C(3) 1.443(6) yes . 3_666
C(2) C(3) 1.519(5) yes . .
C(4) C(5) 1.424(6) yes . .
C(4) C(9) 1.430(5) yes . .
C(5) C(6) 1.336(6) yes . .
C(6) C(7) 1.413(8) yes . .
C(7) C(8) 1.355(7) yes . .
C(8) C(9) 1.420(5) yes . .
O(1) H(1) 0.85(5) no . .
C(5) H(2) 0.950 no . .
C(6) H(3) 0.950 no . .
C(7) H(4) 0.950 no . .
C(8) H(5) 0.950 no . .

loop_
_geom_contact_atom_site_label_1
_geom_contact_atom_site_label_2
_geom_contact_distance
_geom_contact_publ_flag
_geom_contact_site_symmetry_1
_geom_contact_site_symmetry_2
O(1) N(1) 2.675(4) ? . .
O(1) C(4) 3.545(5) ? . .
O(1) C(5) 3.580(5) ? . .
O(1) C(9) 3.560(5) ? . 3_566
O(2) N(1) 2.967(5) ? . .
O(2) C(4) 3.579(5) ? . .
O(2) C(5) 3.295(5) ? . 1_565
N(1) O(1) 2.675(4) ? . .
N(1) O(2) 2.967(5) ? . .
N(1) C(6) 3.582(6) ? . 3_556
N(1) C(7) 3.359(5) ? . 3_556
C(4) O(1) 3.545(5) ? . .
C(4) O(2) 3.579(5) ? . .
C(4) C(5) 3.589(6) ? . 3_556
C(4) C(6) 3.597(6) ? . 3_556
C(5) O(1) 3.580(5) ? . .
C(5) O(2) 3.295(5) ? . 1_545
C(5) C(4) 3.589(6) ? . 3_556
C(5) C(9) 3.376(5) ? . 3_556
C(6) N(1) 3.582(6) ? . 3_556
C(6) C(4) 3.597(6) ? . 3_556
C(7) N(1) 3.359(5) ? . 3_556
C(9) O(1) 3.560(5) ? . 3_566
C(9) C(5) 3.376(5) ? . 3_556
I(1) H(5) 3.289 ? . 4_655
O(1) H(2) 2.948 ? . .
O(1) H(5) 3.339 ? . 3_556
O(1) H(5) 2.988 ? . 3_566
O(2) H(2) 3.325 ? . .
O(2) H(2) 2.531 ? . 1_565
O(2) H(3) 3.280 ? . 1_565
O(2) H(4) 3.357 ? . 2_555
O(2) H(5) 3.543 ? . 3_566
N(1) H(1) 1.86(6) ? . .
N(1) H(2) 3.556 ? . 1_565
N(1) H(4) 3.504 ? . 3_556
C(2) H(2) 3.563 ? . .
C(3) H(2) 3.563 ? . 1_565
C(4) H(1) 2.80(5) ? . .
C(4) H(3) 3.415 ? . 1_565
C(5) H(1) 3.04(5) ? . .
C(5) H(3) 3.353 ? . 2_555
C(5) H(4) 3.549 ? . 2_555
C(6) H(3) 2.851 ? . 2_555
C(7) H(3) 2.916 ? . 2_555
C(8) H(1) 3.03(6) ? . 3_566
C(8) H(2) 3.565 ? . 3_556
C(8) H(3) 3.465 ? . 2_555
C(9) H(1) 2.80(6) ? . 3_566
C(9) H(2) 3.446 ? . 3_556
C(9) H(3) 3.537 ? . 1_565
H(1) N(1) 1.86(6) ? . .
H(1) C(4) 2.80(5) ? . .
H(1) C(5) 3.04(5) ? . .
H(1) C(8) 3.03(6) ? . 3_566
H(1) C(9) 2.80(6) ? . 3_566
H(1) H(2) 2.580 ? . .
H(1) H(5) 3.534 ? . 3_556
H(1) H(5) 2.565 ? . 3_566
H(2) O(1) 2.948 ? . .
H(2) O(2) 2.531 ? . 1_545
H(2) O(2) 3.325 ? . .
H(2) N(1) 3.556 ? . 1_545
H(2) C(2) 3.563 ? . .
H(2) C(3) 3.563 ? . 1_545
H(2) C(8) 3.565 ? . 3_556
H(2) C(9) 3.446 ? . 3_556
H(2) H(1) 2.580 ? . .
H(2) H(4) 3.432 ? . 2_555
H(3) O(2) 3.280 ? . 1_545
H(3) C(4) 3.415 ? . 1_545
H(3) C(5) 3.353 ? . 2_545
H(3) C(6) 2.851 ? . 2_545
H(3) C(7) 2.916 ? . 2_545
H(3) C(8) 3.465 ? . 2_545
H(3) C(9) 3.537 ? . 1_545
H(3) H(3) 3.027 ? . 2_545
H(3) H(3) 3.027 ? . 2_555
H(3) H(4) 3.140 ? . 2_545
H(4) O(2) 3.357 ? . 2_545
H(4) N(1) 3.504 ? . 3_556
H(4) C(5) 3.549 ? . 2_545
H(4) H(2) 3.432 ? . 2_545
H(4) H(3) 3.140 ? . 2_555
H(5) I(1) 3.289 ? . 4_454
H(5) O(1) 3.339 ? . 3_556
H(5) O(1) 2.988 ? . 3_566
H(5) O(2) 3.543 ? . 3_566
H(5) H(1) 3.534 ? . 3_556
H(5) H(1) 2.565 ? . 3_566

loop_
_geom_hbond_atom_site_label_D
_geom_hbond_atom_site_label_H
_geom_hbond_atom_site_label_A
_geom_hbond_site_symmetry_D
_geom_hbond_site_symmetry_H
_geom_hbond_site_symmetry_A
_geom_hbond_distance_DA
_geom_hbond_distance_DH
_geom_hbond_distance_HA
_geom_hbond_angle_DHA
_geom_hbond_publ_flag
O(1) H(1) O(2) . . . 2.682(4) 0.85(5) 2.27(6) 110(5) no
O(1) H(1) N(1) . . . 2.675(4) 0.85(5) 1.86(6) 159(6) no

loop_
_geom_torsion_atom_site_label_1
_geom_torsion_atom_site_label_2
_geom_torsion_atom_site_label_3
_geom_torsion_atom_site_label_4
_geom_torsion
_geom_torsion_publ_flag
_geom_torsion_site_symmetry_1
_geom_torsion_site_symmetry_2
_geom_torsion_site_symmetry_3
_geom_torsion_site_symmetry_4
C(4) N(1) C(9) C(4) 0.4(5) ? . . 3_566 3_566
C(4) N(1) C(9) C(8) -178.8(3) ? . . 3_566 3_566
C(9) N(1) C(4) C(5) -179.7(3) ? 3_566 . . .
C(9) N(1) C(4) C(9) -0.4(5) ? 3_566 . . .
I(1) C(1) C(2) O(1) -0.0(3) ? . . . .
I(1) C(1) C(2) C(3) -179.7(2) ? . . . .
I(1) C(1) C(3) O(2) -0.8(4) ? . . 3_666 3_666
I(1) C(1) C(3) C(2) 179.7(2) ? . . 3_666 3_666
C(2) C(1) C(3) O(2) 176.8(3) ? . . 3_666 3_666
C(2) C(1) C(3) C(2) -2.6(5) ? . . 3_666 3_666
C(3) C(1) C(2) O(1) -177.6(3) ? 3_666 . . .
C(3) C(1) C(2) C(3) 2.7(5) ? 3_666 . . .
O(1) C(2) C(3) O(2) -2.8(5) ? . . . .
O(1) C(2) C(3) C(1) 177.7(3) ? . . . 3_666
C(1) C(2) C(3) O(2) 176.9(3) ? . . . .
C(1) C(2) C(3) C(1) -2.6(5) ? . . . 3_666
N(1) C(4) C(5) C(6) 179.6(4) ? . . . .
N(1) C(4) C(9) N(1) 0.4(6) ? . . . 3_566
N(1) C(4) C(9) C(8) -178.8(3) ? . . . .
C(5) C(4) C(9) N(1) 179.7(3) ? . . . 3_566
C(5) C(4) C(9) C(8) 0.5(5) ? . . . .
C(9) C(4) C(5) C(6) 0.3(6) ? . . . .
C(4) C(5) C(6) C(7) -0.7(7) ? . . . .
C(5) C(6) C(7) C(8) 0.2(6) ? . . . .
C(6) C(7) C(8) C(9) 0.6(7) ? . . . .
C(7) C(8) C(9) N(1) 179.8(4) ? . . . 3_566
C(7) C(8) C(9) C(4) -1.0(6) ? . . . .
